data_8105285
loop_
_publ_author_name
'Chai, Chun-Xia'
'Peng, Peng'
'Cai, Bin'

_publ_section_title
;
 The crystal structure of 4,4&#x2032;-bipyridinium
 bis(3-carboxy-2-nitrobenzoate) tetrahydrate, C13H13N2O8
;
_journal_issue 4
_journal_name_full 'Zeitschrift f\"ur Kristallographie - New Crystal Structures'
_journal_page_first 779
_journal_page_last 781
_journal_paper_doi 10.1515/ncrs-2020-0004
_journal_volume 235
_journal_year 2020
_chemical_formula_moiety 'C8 H4 N O6, 0.5(C10 H10 N2), 2(H2 O)'
_chemical_formula_sum 'C13 H13 N2 O8'
_chemical_formula_weight 325.26
_space_group_crystal_system triclinic
_space_group_IT_number 2
_space_group_name_Hall '-P 1'
_space_group_name_H-M_alt 'P -1'
_symmetry_Int_Tables_number 2
_cell_angle_alpha 66.950(3)
_cell_angle_beta 71.558(3)
_cell_angle_gamma 77.203(4)
_cell_formula_units_Z 2
_cell_length_a 7.8590(6)
_cell_length_b 9.3108(8)
_cell_length_c 11.0816(8)
_cell_measurement_reflns_used 5413
_cell_measurement_temperature 149(2)
_cell_measurement_theta_max 26.337
_cell_measurement_theta_min 2.393
_cell_volume 703.38(10)
_computing_cell_refinement 'SAINT v8.37A (Bruker, 2015) [1]'
_computing_data_reduction 'SAINT v8.37A (Bruker, 2015) [1]'
_computing_molecular_graphics 'Olex2 (Dolomanov et al., 2009) [3]'
_computing_publication_material 'Olex2 (Dolomanov et al., 2009) [3]'
_computing_structure_refinement 'olex2.refine (Bourhis et al., 2015) [4]'
_computing_structure_solution 'ShelXT (Sheldrick, 2015) [2]'
_diffrn_ambient_temperature 149.44
_diffrn_measured_fraction_theta_full 0.9976
_diffrn_measured_fraction_theta_max 0.9976
_diffrn_measurement_device 'Bruker APEX-II diffractometer'
_diffrn_measurement_device_type 'Bruker APEX-II CCD'
_diffrn_measurement_method '\f and \w scans'
_diffrn_radiation_type 'Mo K\a'
_diffrn_radiation_wavelength 0.71073
_diffrn_reflns_av_R_equivalents 0.0398
_diffrn_reflns_av_unetI/netI 0.0299
_diffrn_reflns_limit_h_max 9
_diffrn_reflns_limit_h_min -9
_diffrn_reflns_limit_k_max 11
_diffrn_reflns_limit_k_min -11
_diffrn_reflns_limit_l_max 13
_diffrn_reflns_limit_l_min -13
_diffrn_reflns_number 14035
_diffrn_reflns_theta_full 25.1855
_diffrn_reflns_theta_max 25.19
_diffrn_reflns_theta_min 2.07
_exptl_absorpt_coefficient_mu 0.130
_exptl_absorpt_correction_T_max 0.7454
_exptl_absorpt_correction_T_min 0.6945
_exptl_absorpt_correction_type multi-scan
_exptl_absorpt_process_details
;
SADABS-2016/2 (Bruker,2016/2) was used for absorption correction.
wR2(int) was 0.0677 before and 0.0518 after correction.
The Ratio of minimum to maximum transmission is 0.9317.
The \l/2 correction factor is Not present.
;
_exptl_crystal_colour colorless
_exptl_crystal_density_diffrn 1.5356
_exptl_crystal_description needle
_exptl_crystal_F_000 338.2484
_exptl_crystal_size_max 0.25
_exptl_crystal_size_mid 0.15
_exptl_crystal_size_min 0.1
_refine_diff_density_max 0.2750
_refine_diff_density_min -0.3218
_refine_diff_density_rms 0.0606
_refine_ls_d_res_high 0.8351
_refine_ls_d_res_low 9.8574
_refine_ls_goodness_of_fit_ref 1.0544
_refine_ls_hydrogen_treatment mixed
_refine_ls_matrix_type full
_refine_ls_number_constraints 23
_refine_ls_number_parameters 209
_refine_ls_number_reflns 2535
_refine_ls_number_restraints 0
_refine_ls_restrained_S_all 1.0544
_refine_ls_R_factor_all 0.0520
_refine_ls_R_factor_gt 0.0389
_refine_ls_shift/su_max 0.0000
_refine_ls_shift/su_mean 0.0000
_refine_ls_structure_factor_coef Fsqd
_refine_ls_weighting_details 'w=1/[\s^2^(Fo^2^)+(0.0555P)^2^+0.2935P] where P=(Fo^2^+2Fc^2^)/3'
_refine_ls_weighting_scheme calc
_refine_ls_wR_factor_gt 0.0980
_refine_ls_wR_factor_ref 0.1075
_reflns_Friedel_coverage 0.0
_reflns_limit_h_max 9
_reflns_limit_h_min -8
_reflns_limit_k_max 11
_reflns_limit_k_min -10
_reflns_limit_l_max 13
_reflns_limit_l_min 0
_reflns_number_gt 2059
_reflns_number_total 2535
_reflns_threshold_expression I>=2u(I)
_cod_data_source_file suppl_ncrs-2020-0004_suppl.cif
_cod_data_source_block 1
_cod_database_code 8105285
_olex2_refinement_description
;
1. Fixed Uiso
 At 1.2 times of:
  All C(H) groups, All N(H) groups
 At 1.5 times of:
  All O(H) groups, All O(H,H) groups
2.a Free rotating group:
 O2W(H2Wa,H2Wb,O1W,H1Wa,H1Wb)
2.b Aromatic/amide H refined with riding coordinates:
 C3(H3), C4(H4), C5(H5), C10(H10), C11(H11), C12(H12), C13(H13), N2(H2)
2.c Idealised tetrahedral OH refined as rotating group:
 O1(H1)
;
_olex2_submission_special_instructions 'No special instructions were received'

loop_
_space_group_symop_id
_space_group_symop_operation_xyz
1 x,y,z
2 -x,-y,-z

loop_
_atom_site_label
_atom_site_type_symbol
_atom_site_fract_x
_atom_site_fract_y
_atom_site_fract_z
_atom_site_U_iso_or_equiv
_atom_site_adp_type
_atom_site_occupancy
_atom_site_refinement_flags_posn
C1 C 0.2590(2) 0.7332(2) 0.13143(17) 0.0239(4) Uani 1.000000 .
C2 C 0.1192(2) 0.6259(2) 0.22712(16) 0.0205(4) Uani 1.000000 .
C3 C -0.0630(2) 0.6799(2) 0.24016(17) 0.0233(4) Uani 1.000000 .
H3 H -0.0978(2) 0.7835(2) 0.18540(17) 0.0280(5) Uiso 1.000000 R
C4 C -0.1942(2) 0.5853(2) 0.33159(18) 0.0253(4) Uani 1.000000 .
H4 H -0.3182(2) 0.6236(2) 0.33907(18) 0.0304(5) Uiso 1.000000 R
C5 C -0.1443(2) 0.4343(2) 0.41248(17) 0.0219(4) Uani 1.000000 .
H5 H -0.2351(2) 0.3703(2) 0.47605(17) 0.0263(5) Uiso 1.000000 R
C6 C 0.0367(2) 0.37510(19) 0.40201(16) 0.0186(4) Uani 1.000000 .
C7 C 0.1659(2) 0.47334(19) 0.30822(16) 0.0185(4) Uani 1.000000 .
C8 C 0.0840(2) 0.2093(2) 0.49207(17) 0.0215(4) Uani 1.000000 .
C9 C -0.0006(2) 0.58106(19) 0.94973(16) 0.0187(4) Uani 1.000000 .
C10 C -0.1603(2) 0.6787(2) 0.93760(18) 0.0251(4) Uani 1.000000 .
H10 H -0.2723(2) 0.6437(2) 0.99619(18) 0.0301(5) Uiso 1.000000 R
C11 C -0.1554(3) 0.8259(2) 0.84055(19) 0.0285(4) Uani 1.000000 .
H11 H -0.2654(3) 0.8917(2) 0.83241(19) 0.0342(5) Uiso 1.000000 R
C12 C 0.1539(3) 0.7897(2) 0.7685(2) 0.0352(5) Uani 1.000000 .
H12 H 0.2638(3) 0.8295(2) 0.7102(2) 0.0423(6) Uiso 1.000000 R
C13 C 0.1584(3) 0.6403(2) 0.8630(2) 0.0346(5) Uani 1.000000 .
H13 H 0.2708(3) 0.5776(2) 0.8688(2) 0.0416(6) Uiso 1.000000 R
N1 N 0.35924(19) 0.41137(17) 0.29123(15) 0.0232(3) Uani 1.000000 .
N2 N -0.0012(2) 0.87890(17) 0.75764(15) 0.0266(4) Uani 1.000000 .
H2 H -0.0020(2) 0.97335(17) 0.69541(15) 0.0319(4) Uiso 1.000000 R
O1 O 0.18947(19) 0.86345(16) 0.05184(14) 0.0363(4) Uani 1.000000 .
H1 H 0.2726(3) 0.9172(13) -0.0038(16) 0.0545(5) Uiso 1.000000 GR
O2 O 0.41792(18) 0.70310(16) 0.12970(13) 0.0336(3) Uani 1.000000 .
O3 O -0.04938(18) 0.14733(15) 0.58489(13) 0.0344(3) Uani 1.000000 .
O4 O 0.24093(17) 0.14612(15) 0.47314(14) 0.0325(3) Uani 1.000000 .
O5 O 0.43726(17) 0.41781(16) 0.36757(13) 0.0311(3) Uani 1.000000 .
O6 O 0.42763(17) 0.35738(17) 0.20058(14) 0.0353(3) Uani 1.000000 .
O2W O 0.41799(18) 0.05078(16) 0.87492(10) 0.0342(3) Uani 1.000000 .
H2Wa H 0.4567(19) 0.1279(11) 0.8807(2) 0.0513(5) Uiso 1.000000 G
H2Wb H 0.44643(16) 0.06749(13) 0.78837(10) 0.0513(5) Uiso 1.000000 G
O1W O 0.5133(2) 0.09097(19) 0.61236(11) 0.0507(5) Uani 1.000000 G
H1Wa H 0.4306(3) 0.1042(18) 0.5710(4) 0.0761(7) Uiso 1.000000 G
H1Wb H 0.5976(14) 0.0250(11) 0.5836(3) 0.0761(7) Uiso 1.000000 G

loop_
_atom_site_aniso_label
_atom_site_aniso_U_11
_atom_site_aniso_U_22
_atom_site_aniso_U_33
_atom_site_aniso_U_12
_atom_site_aniso_U_13
_atom_site_aniso_U_23
C1 0.0272(10) 0.0203(9) 0.0227(9) -0.0056(7) -0.0053(7) -0.0050(7)
C2 0.0220(9) 0.0195(9) 0.0198(8) -0.0041(7) -0.0056(7) -0.0054(7)
C3 0.0246(10) 0.0176(9) 0.0256(9) -0.0001(7) -0.0102(7) -0.0034(7)
C4 0.0180(9) 0.0243(10) 0.0301(9) 0.0007(7) -0.0070(7) -0.0067(8)
C5 0.0189(9) 0.0206(9) 0.0236(9) -0.0043(7) -0.0040(7) -0.0049(7)
C6 0.0193(9) 0.0183(9) 0.0186(8) -0.0017(7) -0.0055(7) -0.0064(7)
C7 0.0172(9) 0.0196(9) 0.0198(8) -0.0010(7) -0.0059(7) -0.0078(7)
C8 0.0223(9) 0.0174(9) 0.0255(9) -0.0020(7) -0.0086(7) -0.0065(7)
C9 0.0196(9) 0.0185(9) 0.0183(8) -0.0041(7) -0.0041(7) -0.0063(7)
C10 0.0185(9) 0.0244(10) 0.0252(9) -0.0028(7) -0.0006(7) -0.0051(7)
C11 0.0257(10) 0.0227(10) 0.0311(10) 0.0029(8) -0.0066(8) -0.0066(8)
C12 0.0258(11) 0.0268(10) 0.0382(11) -0.0084(8) -0.0016(8) 0.0018(8)
C13 0.0203(10) 0.0268(10) 0.0400(11) -0.0047(8) -0.0033(8) 0.0036(8)
N1 0.0185(8) 0.0208(8) 0.0267(8) -0.0035(6) -0.0043(6) -0.0051(6)
N2 0.0339(9) 0.0164(8) 0.0243(8) -0.0053(6) -0.0073(7) -0.0006(6)
O1 0.0332(8) 0.0262(7) 0.0367(8) -0.0099(6) -0.0101(6) 0.0069(6)
O2 0.0248(8) 0.0299(7) 0.0368(7) -0.0096(6) -0.0057(6) -0.0002(6)
O3 0.0280(7) 0.0229(7) 0.0361(7) -0.0040(6) -0.0035(6) 0.0036(6)
O4 0.0253(7) 0.0226(7) 0.0419(8) 0.0031(5) -0.0101(6) -0.0051(6)
O5 0.0227(7) 0.0373(8) 0.0337(7) -0.0042(6) -0.0124(6) -0.0083(6)
O6 0.0223(7) 0.0437(8) 0.0441(8) -0.0009(6) -0.0002(6) -0.0275(7)
O2W 0.0420(8) 0.0302(8) 0.0275(7) -0.0164(6) -0.0069(6) -0.0018(6)
O1W 0.0481(10) 0.0650(11) 0.0427(8) 0.0245(8) -0.0231(8) -0.0299(8)

loop_
_atom_type_symbol
_atom_type_scat_dispersion_real
_atom_type_scat_dispersion_imag
_atom_type_scat_Cromer_Mann_a1
_atom_type_scat_Cromer_Mann_a2
_atom_type_scat_Cromer_Mann_a3
_atom_type_scat_Cromer_Mann_a4
_atom_type_scat_Cromer_Mann_b1
_atom_type_scat_Cromer_Mann_b2
_atom_type_scat_Cromer_Mann_b3
_atom_type_scat_Cromer_Mann_b4
_atom_type_scat_Cromer_Mann_c
_atom_type_scat_source
_atom_type_scat_dispersion_source
H 0.00000 0.00000 0.49300 0.32291 0.14019 0.04081 10.51090 26.12570 3.14236 57.79970 0.0030380000826 'International Tables Volume C Table 6.1.1.4 (pp. 500-502)' 'Henke, Gullikson and Davis, At. Data and Nucl. Data Tables, 1993, 54, 2'
C 0.00347 0.00161 2.31000 1.02000 1.58860 0.86500 20.84390 10.20750 0.56870 51.65120 0.215599998832 'International Tables Volume C Table 6.1.1.4 (pp. 500-502)' 'Henke, Gullikson and Davis, At. Data and Nucl. Data Tables, 1993, 54, 2'
O 0.01158 0.00611 3.04850 2.28680 1.54630 0.86700 13.27710 5.70110 0.32390 32.90890 0.250800013542 'International Tables Volume C Table 6.1.1.4 (pp. 500-502)' 'Henke, Gullikson and Davis, At. Data and Nucl. Data Tables, 1993, 54, 2'
N 0.00653 0.00323 12.21260 3.13220 2.01250 1.16630 0.00570 9.89330 28.99750 0.58260 -11.5290002823 'International Tables Volume C Table 6.1.1.4 (pp. 500-502)' 'Henke, Gullikson and Davis, At. Data and Nucl. Data Tables, 1993, 54, 2'

loop_
_geom_angle_atom_site_label_1
_geom_angle_atom_site_label_2
_geom_angle_atom_site_label_3
_geom_angle
_geom_angle_site_symmetry_1
_geom_angle_site_symmetry_3
O1 C1 C2 112.39(15) . .
O2 C1 C2 123.49(16) . .
O2 C1 O1 124.11(16) . .
C3 C2 C1 119.92(15) . .
C7 C2 C1 121.87(15) . .
C7 C2 C3 118.17(15) . .
H3 C3 C2 119.52(10) . .
C4 C3 C2 120.95(16) . .
C4 C3 H3 119.52(10) . .
H4 C4 C3 120.09(10) . .
C5 C4 C3 119.83(16) . .
C5 C4 H4 120.09(10) . .
H5 C5 C4 119.45(10) . .
C6 C5 C4 121.09(16) . .
C6 C5 H5 119.45(9) . .
C7 C6 C5 117.67(15) . .
C8 C6 C5 119.02(15) . .
C8 C6 C7 123.31(15) . .
C6 C7 C2 122.29(15) . .
N1 C7 C2 118.86(14) . .
N1 C7 C6 118.82(14) . .
O3 C8 C6 113.99(15) . .
O4 C8 C6 120.52(15) . .
O4 C8 O3 125.49(16) . .
C13 C9 C10 117.33(16) . .
H10 C10 C9 120.20(10) . .
C11 C10 C9 119.59(17) . .
C11 C10 H10 120.20(11) . .
H11 C11 C10 119.10(11) . .
N2 C11 C10 121.80(17) . .
N2 C11 H11 119.10(10) . .
C13 C12 H12 119.46(12) . .
N2 C12 H12 119.46(11) . .
N2 C12 C13 121.08(18) . .
C12 C13 C9 120.14(18) . .
H13 C13 C9 119.93(10) . .
H13 C13 C12 119.93(12) . .
O5 N1 C7 118.30(14) . .
O6 N1 C7 116.58(14) . .
O6 N1 O5 125.12(15) . .
C12 N2 C11 120.04(16) . .
H2 N2 C11 119.98(10) . .
H2 N2 C12 119.98(11) . .
H1 O1 C1 109.5 . .
H2Wb O2W H2Wa 104.5 . .
H1Wb O1W H1Wa 104.5 . .

loop_
_geom_bond_atom_site_label_1
_geom_bond_atom_site_label_2
_geom_bond_distance
_geom_bond_site_symmetry_2
C1 C2 1.500(2) .
C1 O1 1.312(2) .
C1 O2 1.214(2) .
C2 C3 1.389(2) .
C2 C7 1.392(2) .
C3 H3 0.9500 .
C3 C4 1.381(2) .
C4 H4 0.9500 .
C4 C5 1.388(2) .
C5 H5 0.9500 .
C5 C6 1.392(2) .
C6 C7 1.395(2) .
C6 C8 1.514(2) .
C7 N1 1.481(2) .
C8 O3 1.269(2) .
C8 O4 1.234(2) .
C9 C9 1.484(3) 2_567
C9 C10 1.387(2) .
C9 C13 1.385(3) .
C10 H10 0.9500 .
C10 C11 1.371(3) .
C11 H11 0.9500 .
C11 N2 1.327(2) .
C12 H12 0.9500 .
C12 C13 1.376(3) .
C12 N2 1.326(3) .
C13 H13 0.9500 .
N1 O5 1.2164(18) .
N1 O6 1.2185(19) .
N2 H2 0.8800 .
O1 H1 0.8400 .
O2W H2Wa 0.8699 .
O2W H2Wb 0.8700 .
O1W H1Wa 0.8700 .
O1W H1Wb 0.8700 .
